data_7221239
loop_
_publ_author_name
'Range, K.J.'
'Obenland, S.'
'Mahlberg, G.'

_publ_section_title
;
 Hochdruckphasen von Tl Al Se2 und Tl Ga Se2 mit Tl Se-Struktur
;
_journal_name_full
;
Zeitschrift fuer Naturforschung, Teil B. Anorganische Chemie, Organische 
Chemie (2,1947-32,1977)
;
_journal_page_first 1354
_journal_page_last 1355
_journal_volume 32
_journal_year 1977
_chemical_formula_sum 'Ga Se2 Tl'
_chemical_name_systematic 'Tl (Ga Se2)'
_space_group_IT_number 140
_symmetry_space_group_name_Hall '-I 4 2c'
_symmetry_space_group_name_H-M 'I 4/m c m'
_cell_angle_alpha 90
_cell_angle_beta 90
_cell_angle_gamma 90
_cell_formula_units_Z 4
_cell_length_a 8.053
_cell_length_b 8.053
_cell_length_c 6.417
_cell_volume 416.148
_citation_journal_id_ASTM ZENBAX
_cod_data_source_file Range_ZENBAX_1977_190.cif
_cod_data_source_block Ga1Se2Tl1
_cod_original_cell_volume 416.1477
_cod_original_formula_sum 'Ga1 Se2 Tl1'
_cod_database_code 7221239

loop_
_symmetry_equiv_pos_as_xyz
x,y,z
-y,x,z
-x,-y,z
y,-x,z
x,-y,-z+1/2
y,x,-z+1/2
-x,y,-z+1/2
-y,-x,-z+1/2
-x,-y,-z
y,-x,-z
x,y,-z
-y,x,-z
-x,y,z-1/2
-y,-x,z-1/2
x,-y,z-1/2
y,x,z-1/2
x+1/2,y+1/2,z+1/2
-y+1/2,x+1/2,z+1/2
-x+1/2,-y+1/2,z+1/2
y+1/2,-x+1/2,z+1/2
x+1/2,-y+1/2,-z+1
y+1/2,x+1/2,-z+1
-x+1/2,y+1/2,-z+1
-y+1/2,-x+1/2,-z+1
-x+1/2,-y+1/2,-z+1/2
y+1/2,-x+1/2,-z+1/2
x+1/2,y+1/2,-z+1/2
-y+1/2,x+1/2,-z+1/2
-x+1/2,y+1/2,z
-y+1/2,-x+1/2,z
x+1/2,-y+1/2,z
y+1/2,x+1/2,z

loop_
_atom_site_label
_atom_site_type_symbol
_atom_site_fract_x
_atom_site_fract_y
_atom_site_fract_z
_atom_site_occupancy
_atom_site_U_iso_or_equiv
Tl1 Tl+1 0 0 0.25 1 0.0
Ga1 Ga+3 0 0.5 0.25 1 0.0
Se1 Se-2 0.157 0.657 0 1 0.0
